data_7232895
loop_
_publ_author_name
'Sasmal, Supriya'
'Maji, Krishnendu'
'D\'iaz D\'iaz, David'
'Haldar, Debasish'

_publ_section_title
;
 Highly selective metallogel from 4-biphenylcarboxy capped diphenylalanine
 and FeCl3
;
_journal_issue 29
_journal_name_full CrystEngComm
_journal_page_first 4289
_journal_paper_doi 10.1039/C9CE00695H
_journal_volume 21
_journal_year 2019
_chemical_absolute_configuration s
_chemical_formula_moiety 'C23 H21 N O4'
_chemical_formula_sum 'C23 H21 N O4'
_chemical_formula_weight 375.41
_space_group_crystal_system orthorhombic
_space_group_IT_number 19
_space_group_name_Hall 'P 2ac 2ab'
_space_group_name_H-M_alt 'P 21 21 21'
_symmetry_space_group_name_Hall 'P 2ac 2ab'
_symmetry_space_group_name_H-M 'P 21 21 21'
_atom_sites_solution_hydrogens geom
_audit_creation_date 2018-05-29
_audit_creation_method
;
Olex2 1.2
(compiled 2018.05.18 svn.r3508 for OlexSys, GUI svn.r5497)
;
_audit_update_record
;
2018-10-15 deposited with the CCDC.    2019-05-31 downloaded from the CCDC.
;
_cell_angle_alpha 90
_cell_angle_beta 90
_cell_angle_gamma 90
_cell_formula_units_Z 4
_cell_length_a 5.0318(3)
_cell_length_b 8.6573(5)
_cell_length_c 43.325(2)
_cell_measurement_reflns_used 4305
_cell_measurement_temperature 123(30)
_cell_measurement_theta_max 65.7720
_cell_measurement_theta_min 4.0770
_cell_volume 1887.32(18)
_computing_cell_refinement 'CrysAlisPro 1.171.38.43f (Rigaku OD, 2015)'
_computing_data_collection 'CrysAlisPro 1.171.38.43f (Rigaku OD, 2015)'
_computing_data_reduction 'CrysAlisPro 1.171.38.43f (Rigaku OD, 2015)'
_computing_molecular_graphics 'Olex2 (Dolomanov et al., 2009)'
_computing_publication_material 'Olex2 (Dolomanov et al., 2009)'
_computing_structure_refinement 'ShelXL (Sheldrick, 2015)'
_diffrn_ambient_environment N~2~
_diffrn_ambient_temperature 123(30)
_diffrn_detector 'CCD plate'
_diffrn_detector_area_resol_mean 7.9580
_diffrn_detector_type Eos
_diffrn_measured_fraction_theta_full 0.995
_diffrn_measured_fraction_theta_max 0.995
_diffrn_measurement_details
;
List of Runs (angles in degrees, time in seconds):

  # Type    Start    End  Width  t~exp~   \w     \q     \k     \f   Frames
#--------------------------------------------------------------------------
  1  \w    -13.00 102.00   1.00    2.50    --   25.65  57.00 -60.00  115
  2  \w     57.00 123.00   1.00    2.50    --   25.65 178.00   0.00   66
  3  \w    -13.00 102.00   1.00    2.50    --   25.65  57.00-180.00  115
  4  \w    100.00 153.00   1.00   10.00    --   66.82 111.00-180.00   53
  5  \w    101.00 153.00   1.00   10.00    --   66.82 108.00 -13.00   52
  6  \w     57.00 150.00   1.00   10.00    --   66.82 178.00-180.00   93
  7  \w    102.00 155.00   1.00   10.00    --   66.82  99.00  86.00   53
  8  \w    -14.00 116.00   1.00   10.00    --   66.82 -45.00  90.00  130
  9  \w     70.00 178.00   1.00   15.00    --  108.00  65.00 -30.00  108
 10  \w     20.00 113.00   1.00   15.00    --  108.00-104.00  30.00   93
 11  \w    101.00 178.00   1.00   15.00    --  108.00 104.00 -30.00   77
 12  \w     86.00 178.00   1.00   15.00    --  108.00 138.00-120.00   92
 13  \w     70.00 178.00   1.00   15.00    --  108.00  65.00 120.00  108
 14  \w     30.00 148.00   1.00   15.00    --  108.00 -54.00 -90.00  118
 15  \w     64.00 178.00   1.00   15.00    --  108.00  77.00 -60.00  114
 16  \w     64.00 178.00   1.00   15.00    --  108.00  77.00-120.00  114
 17  \w    -13.00 102.00   1.00    2.50    --   25.65  57.00  60.00  115
 18  \w    -51.00  64.00   1.00    2.50    --   25.65 -57.00 -60.00  115
 19  \w    -51.00  64.00   1.00    2.50    --   25.65 -57.00  60.00  115
 20  \w     17.00 148.00   1.00   10.00    --   66.82  45.00  60.00  131
;
_diffrn_measurement_device 'four-circle diffractometer'
_diffrn_measurement_device_type 'SuperNova, Dual, Cu at zero, Eos'
_diffrn_measurement_method '\w scans'
_diffrn_orient_matrix_type 'CrysAlisPro convention (1999,Acta A55,543-557)'
_diffrn_orient_matrix_UB_11 0.2415097000
_diffrn_orient_matrix_UB_12 -0.0690966000
_diffrn_orient_matrix_UB_13 -0.0169510000
_diffrn_orient_matrix_UB_21 0.1621229000
_diffrn_orient_matrix_UB_22 0.0059598000
_diffrn_orient_matrix_UB_23 0.0301448000
_diffrn_orient_matrix_UB_31 -0.0956883000
_diffrn_orient_matrix_UB_32 -0.1638574000
_diffrn_orient_matrix_UB_33 0.0082946000
_diffrn_radiation_monochromator mirror
_diffrn_radiation_probe x-ray
_diffrn_radiation_type CuK\a
_diffrn_radiation_wavelength 1.54184
_diffrn_reflns_av_R_equivalents 0.0234
_diffrn_reflns_av_unetI/netI 0.0270
_diffrn_reflns_Laue_measured_fraction_full 0.995
_diffrn_reflns_Laue_measured_fraction_max 0.995
_diffrn_reflns_limit_h_max 5
_diffrn_reflns_limit_h_min -5
_diffrn_reflns_limit_k_max 8
_diffrn_reflns_limit_k_min -10
_diffrn_reflns_limit_l_max 51
_diffrn_reflns_limit_l_min -51
_diffrn_reflns_number 8645
_diffrn_reflns_point_group_measured_fraction_full 0.965
_diffrn_reflns_point_group_measured_fraction_max 0.965
_diffrn_reflns_theta_full 65.762
_diffrn_reflns_theta_max 65.762
_diffrn_reflns_theta_min 4.082
_diffrn_source 'micro-focus sealed X-ray tube'
_diffrn_source_type 'SuperNova (Cu) X-ray Source'
_exptl_absorpt_coefficient_mu 0.736
_exptl_absorpt_correction_T_max 1.00000
_exptl_absorpt_correction_T_min 0.73969
_exptl_absorpt_correction_type multi-scan
_exptl_absorpt_process_details
;
CrysAlisPro 1.171.38.43f (Rigaku Oxford Diffraction, 2015)
Empirical absorption correction using spherical harmonics,
 implemented in SCALE3 ABSPACK scaling algorithm.
;
_exptl_crystal_colour 'clear whiteish colourless'
_exptl_crystal_colour_lustre clear
_exptl_crystal_colour_modifier whiteish
_exptl_crystal_colour_primary colourless
_exptl_crystal_density_diffrn 1.321
_exptl_crystal_description irregular
_exptl_crystal_F_000 792
_exptl_crystal_size_max 0.3258
_exptl_crystal_size_mid 0.2187
_exptl_crystal_size_min 0.1111
_refine_diff_density_max 0.273
_refine_diff_density_min -0.573
_refine_diff_density_rms 0.075
_refine_ls_abs_structure_details
;
 Flack x determined using 1027 quotients [(I+)-(I-)]/[(I+)+(I-)]
 (Parsons, Flack and Wagner, Acta Cryst. B69 (2013) 249-259).
;
_refine_ls_abs_structure_Flack 0.0(2)
_refine_ls_extinction_method none
_refine_ls_goodness_of_fit_ref 1.051
_refine_ls_hydrogen_treatment constr
_refine_ls_matrix_type full
_refine_ls_number_parameters 225
_refine_ls_number_reflns 3140
_refine_ls_number_restraints 0
_refine_ls_restrained_S_all 1.051
_refine_ls_R_factor_all 0.0788
_refine_ls_R_factor_gt 0.0732
_refine_ls_shift/su_max 0.000
_refine_ls_shift/su_mean 0.000
_refine_ls_structure_factor_coef Fsqd
_refine_ls_weighting_details 'w=1/[\s^2^(Fo^2^)+(0.0635P)^2^+6.2594P] where P=(Fo^2^+2Fc^2^)/3'
_refine_ls_weighting_scheme calc
_refine_ls_wR_factor_gt 0.1790
_refine_ls_wR_factor_ref 0.1869
_reflns_Friedel_coverage 0.612
_reflns_Friedel_fraction_full 0.920
_reflns_Friedel_fraction_max 0.920
_reflns_number_gt 2962
_reflns_number_total 3140
_reflns_threshold_expression 'I > 2\s(I)'
_cod_data_source_file c9ce00695h2.cif
_cod_data_source_block biptyrome
_cod_depositor_comments 'Adding full bibliography for 7232894--7232895.cif.'
_cod_original_cell_volume 1887.29(18)
_cod_database_code 7232895
_shelx_shelxl_version_number 2014/7
_chemical_oxdiff_formula 'C H N O'
_shelx_space_group_comment
;
The symmetry employed for this shelxl refinement is uniquely defined
by the following loop, which should always be used as a source of
symmetry information in preference to the above space-group names.
They are only intended as comments.
;
_shelx_estimated_absorpt_t_max 0.923
_shelx_estimated_absorpt_t_min 0.796
_olex2_refinement_description
;
1. Fixed Uiso
 At 1.2 times of:
  All C(H) groups, All C(H,H) groups, All N(H) groups
 At 1.5 times of:
  All C(H,H,H) groups, All O(H) groups
2. Uiso/Uaniso restraints and constraints
Uanis(C12) = Uanis(C7) = Uanis(C8) = Uanis(C9) = Uanis(C10) = Uanis(C11)
3.a Ternary CH refined with riding coordinates:
 C14(H14)
3.b Secondary CH2 refined with riding coordinates:
 C15(H15A,H15B)
3.c Aromatic/amide H refined with riding coordinates:
 N1(H1), C17(H17), C18(H18), C21(H21), C20(H20), C5(H5), C3(H3), C1(H1A),
 C4(H4A), C2(H2), C9(H9), C11(H11), C12(H12), C8(H8)
3.d Idealised Me refined as rotating group:
 C23(H23A,H23B,H23C)
3.e Idealised tetrahedral OH refined as rotating group:
 O4(H4)
;
_olex2_date_sample_data_collection 2018-05-28
_olex2_submission_special_instructions 'No special instructions were received'
_oxdiff_exptl_absorpt_empirical_details
;
Empirical correction (ABSPACK) includes:
- Absorption correction using spherical harmonics
- Frame scaling
;
_oxdiff_exptl_absorpt_empirical_full_max 2.725
_oxdiff_exptl_absorpt_empirical_full_min 0.754

loop_
_space_group_symop_operation_xyz
'x, y, z'
'-x+1/2, -y, z+1/2'
'-x, y+1/2, -z+1/2'
'x+1/2, -y+1/2, -z'

loop_
_atom_site_label
_atom_site_type_symbol
_atom_site_fract_x
_atom_site_fract_y
_atom_site_fract_z
_atom_site_U_iso_or_equiv
_atom_site_adp_type
_atom_site_occupancy
_atom_site_site_symmetry_order
_atom_site_calc_flag
_atom_site_refinement_flags_posn
O1 O 0.3341(7) 0.4020(5) 0.61405(9) 0.0234(9) Uani 1 1 d .
O3 O 0.7477(9) 0.2005(5) 0.52887(9) 0.0307(10) Uani 1 1 d .
O4 O 0.3871(9) 1.0414(5) 0.61090(10) 0.0313(10) Uani 1 1 d .
H4 H 0.2827 1.0822 0.5989 0.047 Uiso 1 1 calc GR
O2 O 1.0318(10) 0.1470(5) 0.56644(10) 0.0371(11) Uani 1 1 d .
N1 N 0.7699(9) 0.3572(5) 0.60478(9) 0.0202(10) Uani 1 1 d .
H1 H 0.9237 0.3373 0.6125 0.024 Uiso 1 1 calc R
C22 C 0.8553(11) 0.2274(6) 0.55632(12) 0.0212(12) Uani 1 1 d .
C13 C 0.5621(11) 0.3786(6) 0.62380(12) 0.0200(12) Uani 1 1 d .
C10 C 0.6197(14) 0.3754(9) 0.65743(14) 0.0393(7) Uani 1 1 d .
C14 C 0.7406(11) 0.3669(6) 0.57175(11) 0.0190(11) Uani 1 1 d .
H14 H 0.5508 0.3728 0.5668 0.023 Uiso 1 1 calc R
C16 C 0.7563(11) 0.6593(6) 0.57153(12) 0.0206(11) Uani 1 1 d .
C17 C 0.5475(12) 0.7301(6) 0.55648(12) 0.0226(12) Uani 1 1 d .
H17 H 0.4905 0.6908 0.5376 0.027 Uiso 1 1 calc R
C7 C 0.7086(14) 0.3751(8) 0.72156(14) 0.0393(7) Uani 1 1 d .
C19 C 0.5028(12) 0.9164(6) 0.59699(13) 0.0251(13) Uani 1 1 d .
C18 C 0.4205(11) 0.8586(7) 0.56875(13) 0.0244(12) Uani 1 1 d .
H18 H 0.2816 0.9054 0.5581 0.029 Uiso 1 1 calc R
C6 C 0.7510(12) 0.3752(6) 0.75569(12) 0.0219(12) Uani 1 1 d .
C21 C 0.8389(12) 0.7193(7) 0.59982(13) 0.0258(13) Uani 1 1 d .
H21 H 0.9797 0.6734 0.6103 0.031 Uiso 1 1 calc R
C15 C 0.8800(11) 0.5133(6) 0.55900(12) 0.0213(12) Uani 1 1 d .
H15A H 1.0667 0.5107 0.5646 0.026 Uiso 1 1 calc R
H15B H 0.8680 0.5138 0.5367 0.026 Uiso 1 1 calc R
C20 C 0.7129(12) 0.8469(7) 0.61249(13) 0.0258(13) Uani 1 1 d .
H20 H 0.7692 0.8859 0.6314 0.031 Uiso 1 1 calc R
C23 C 0.8583(15) 0.0723(8) 0.51180(14) 0.0363(16) Uani 1 1 d .
H23A H 0.7770 0.0673 0.4918 0.054 Uiso 1 1 calc GR
H23B H 0.8250 -0.0221 0.5228 0.054 Uiso 1 1 calc GR
H23C H 1.0465 0.0867 0.5095 0.054 Uiso 1 1 calc GR
C5 C 0.9461(14) 0.2840(8) 0.76942(14) 0.0360(15) Uani 1 1 d .
H5 H 1.0583 0.2245 0.7572 0.043 Uiso 1 1 calc R
C3 C 0.8151(14) 0.3705(8) 0.82006(14) 0.0368(16) Uani 1 1 d .
H3 H 0.8357 0.3677 0.8414 0.044 Uiso 1 1 calc R
C1 C 0.5953(13) 0.4638(9) 0.77500(14) 0.0393(17) Uani 1 1 d .
H1A H 0.4647 0.5265 0.7664 0.047 Uiso 1 1 calc R
C4 C 0.9738(16) 0.2818(8) 0.80138(15) 0.0418(18) Uani 1 1 d .
H4A H 1.1026 0.2189 0.8103 0.050 Uiso 1 1 calc R
C2 C 0.6268(14) 0.4626(10) 0.80694(14) 0.0430(18) Uani 1 1 d .
H2 H 0.5196 0.5245 0.8193 0.052 Uiso 1 1 calc R
C9 C 0.8204(14) 0.2904(9) 0.67031(14) 0.0393(7) Uani 1 1 d .
H9 H 0.9290 0.2305 0.6577 0.047 Uiso 1 1 calc R
C11 C 0.4651(14) 0.4578(8) 0.67688(14) 0.0393(7) Uani 1 1 d .
H11 H 0.3264 0.5161 0.6688 0.047 Uiso 1 1 calc R
C12 C 0.5056(14) 0.4585(9) 0.70841(14) 0.0393(7) Uani 1 1 d .
H12 H 0.3937 0.5165 0.7210 0.047 Uiso 1 1 calc R
C8 C 0.8634(14) 0.2928(9) 0.70190(14) 0.0393(7) Uani 1 1 d .
H8 H 1.0039 0.2357 0.7099 0.047 Uiso 1 1 calc R

loop_
_atom_site_aniso_label
_atom_site_aniso_U_11
_atom_site_aniso_U_22
_atom_site_aniso_U_33
_atom_site_aniso_U_23
_atom_site_aniso_U_13
_atom_site_aniso_U_12
O1 0.0123(19) 0.032(2) 0.0258(19) -0.0020(16) -0.0014(15) -0.0009(17)
O3 0.035(2) 0.031(2) 0.0257(19) -0.0068(17) -0.0047(19) 0.010(2)
O4 0.035(3) 0.022(2) 0.037(2) -0.0086(18) -0.006(2) 0.0098(19)
O2 0.038(3) 0.033(2) 0.040(2) -0.0121(19) -0.011(2) 0.017(2)
N1 0.017(2) 0.025(2) 0.020(2) 0.0017(18) -0.0027(19) 0.003(2)
C22 0.020(3) 0.019(3) 0.025(3) 0.002(2) -0.002(2) 0.000(2)
C13 0.017(3) 0.017(3) 0.026(3) -0.002(2) 0.000(2) 0.001(2)
C10 0.0359(15) 0.0553(17) 0.0266(12) 0.0009(12) -0.0003(11) 0.0271(15)
C14 0.016(3) 0.019(3) 0.022(2) 0.001(2) 0.000(2) 0.002(2)
C16 0.017(3) 0.021(3) 0.023(3) 0.004(2) 0.003(2) -0.001(2)
C17 0.025(3) 0.020(3) 0.023(3) 0.002(2) -0.002(2) -0.002(3)
C7 0.0359(15) 0.0553(17) 0.0266(12) 0.0009(12) -0.0003(11) 0.0271(15)
C19 0.025(3) 0.019(3) 0.031(3) -0.003(2) -0.002(3) -0.003(2)
C18 0.021(3) 0.024(3) 0.028(3) 0.003(2) -0.002(2) 0.005(3)
C6 0.021(3) 0.020(3) 0.024(3) 0.004(2) -0.002(2) -0.008(3)
C21 0.024(3) 0.023(3) 0.030(3) 0.002(2) -0.003(2) 0.005(3)
C15 0.020(3) 0.023(3) 0.021(3) -0.002(2) 0.001(2) 0.000(2)
C20 0.027(3) 0.022(3) 0.028(3) -0.003(2) -0.007(3) 0.003(3)
C23 0.046(4) 0.035(3) 0.028(3) -0.010(3) 0.004(3) 0.003(3)
C5 0.043(4) 0.029(3) 0.036(3) -0.003(3) -0.014(3) 0.004(3)
C3 0.042(4) 0.041(4) 0.028(3) 0.007(3) -0.008(3) -0.021(3)
C1 0.024(3) 0.067(5) 0.027(3) 0.007(3) 0.001(3) 0.008(3)
C4 0.054(4) 0.031(3) 0.041(4) 0.006(3) -0.027(4) -0.005(4)
C2 0.026(3) 0.076(5) 0.027(3) -0.001(3) 0.003(3) -0.001(4)
C9 0.0359(15) 0.0553(17) 0.0266(12) 0.0009(12) -0.0003(11) 0.0271(15)
C11 0.0359(15) 0.0553(17) 0.0266(12) 0.0009(12) -0.0003(11) 0.0271(15)
C12 0.0359(15) 0.0553(17) 0.0266(12) 0.0009(12) -0.0003(11) 0.0271(15)
C8 0.0359(15) 0.0553(17) 0.0266(12) 0.0009(12) -0.0003(11) 0.0271(15)

loop_
_atom_type_symbol
_atom_type_description
_atom_type_scat_dispersion_real
_atom_type_scat_dispersion_imag
_atom_type_scat_source
C C 0.0181 0.0091 'International Tables Vol C Tables 4.2.6.8 and 6.1.1.4'
H H 0.0000 0.0000 'International Tables Vol C Tables 4.2.6.8 and 6.1.1.4'
N N 0.0311 0.0180 'International Tables Vol C Tables 4.2.6.8 and 6.1.1.4'
O O 0.0492 0.0322 'International Tables Vol C Tables 4.2.6.8 and 6.1.1.4'

loop_
_geom_angle_atom_site_label_1
_geom_angle_atom_site_label_2
_geom_angle_atom_site_label_3
_geom_angle
C22 O3 C23 115.9(5)
C19 O4 H4 109.5
C13 N1 H1 119.3
C13 N1 C14 121.4(5)
C14 N1 H1 119.3
O3 C22 C14 112.6(5)
O2 C22 O3 121.5(5)
O2 C22 C14 125.8(5)
O1 C13 N1 122.3(5)
O1 C13 C10 121.2(5)
N1 C13 C10 116.5(5)
C9 C10 C13 123.6(6)
C11 C10 C13 119.3(6)
C11 C10 C9 117.1(6)
N1 C14 C22 110.9(4)
N1 C14 H14 108.7
N1 C14 C15 110.8(4)
C22 C14 H14 108.7
C22 C14 C15 109.0(4)
C15 C14 H14 108.7
C17 C16 C21 118.5(5)
C17 C16 C15 121.1(5)
C21 C16 C15 120.3(5)
C16 C17 H17 119.2
C16 C17 C18 121.7(5)
C18 C17 H17 119.2
C12 C7 C6 121.1(6)
C8 C7 C6 122.7(6)
C8 C7 C12 116.3(6)
O4 C19 C18 123.2(5)
O4 C19 C20 117.0(5)
C18 C19 C20 119.8(5)
C17 C18 H18 120.3
C19 C18 C17 119.3(5)
C19 C18 H18 120.3
C5 C6 C7 121.5(5)
C1 C6 C7 121.3(5)
C1 C6 C5 117.2(5)
C16 C21 H21 119.7
C20 C21 C16 120.5(5)
C20 C21 H21 119.7
C14 C15 H15A 109.3
C14 C15 H15B 109.3
C16 C15 C14 111.7(4)
C16 C15 H15A 109.3
C16 C15 H15B 109.3
H15A C15 H15B 107.9
C19 C20 H20 119.9
C21 C20 C19 120.1(5)
C21 C20 H20 119.9
O3 C23 H23A 109.5
O3 C23 H23B 109.5
O3 C23 H23C 109.5
H23A C23 H23B 109.5
H23A C23 H23C 109.5
H23B C23 H23C 109.5
C6 C5 H5 119.9
C4 C5 C6 120.2(6)
C4 C5 H5 119.9
C4 C3 H3 120.5
C2 C3 H3 120.5
C2 C3 C4 119.1(6)
C6 C1 H1A 118.9
C6 C1 C2 122.3(6)
C2 C1 H1A 118.9
C5 C4 H4A 119.3
C3 C4 C5 121.4(7)
C3 C4 H4A 119.3
C3 C2 C1 119.9(7)
C3 C2 H2 120.1
C1 C2 H2 120.1
C10 C9 H9 119.7
C10 C9 C8 120.7(6)
C8 C9 H9 119.7
C10 C11 H11 118.9
C10 C11 C12 122.3(6)
C12 C11 H11 118.9
C7 C12 C11 121.1(6)
C7 C12 H12 119.4
C11 C12 H12 119.4
C7 C8 C9 122.6(6)
C7 C8 H8 118.7
C9 C8 H8 118.7

loop_
_geom_bond_atom_site_label_1
_geom_bond_atom_site_label_2
_geom_bond_distance
O1 C13 1.239(7)
O3 C22 1.327(7)
O3 C23 1.445(7)
O4 H4 0.8200
O4 C19 1.369(7)
O2 C22 1.210(7)
N1 H1 0.8600
N1 C13 1.344(7)
N1 C14 1.441(6)
C22 C14 1.496(7)
C13 C10 1.486(8)
C10 C9 1.368(9)
C10 C11 1.350(9)
C14 H14 0.9800
C14 C15 1.551(7)
C16 C17 1.380(8)
C16 C21 1.395(8)
C16 C15 1.510(8)
C17 H17 0.9300
C17 C18 1.389(8)
C7 C6 1.494(7)
C7 C12 1.375(9)
C7 C8 1.356(9)
C19 C18 1.385(8)
C19 C20 1.389(8)
C18 H18 0.9300
C6 C5 1.393(9)
C6 C1 1.379(9)
C21 H21 0.9300
C21 C20 1.387(8)
C15 H15A 0.9700
C15 H15B 0.9700
C20 H20 0.9300
C23 H23A 0.9600
C23 H23B 0.9600
C23 H23C 0.9600
C5 H5 0.9300
C5 C4 1.392(8)
C3 H3 0.9300
C3 C4 1.372(10)
C3 C2 1.362(10)
C1 H1A 0.9300
C1 C2 1.393(9)
C4 H4A 0.9300
C2 H2 0.9300
C9 H9 0.9300
C9 C8 1.386(8)
C11 H11 0.9300
C11 C12 1.381(8)
C12 H12 0.9300
C8 H8 0.9300

loop_
_geom_torsion_atom_site_label_1
_geom_torsion_atom_site_label_2
_geom_torsion_atom_site_label_3
_geom_torsion_atom_site_label_4
_geom_torsion
O1 C13 C10 C9 151.1(7)
O1 C13 C10 C11 -27.7(10)
O3 C22 C14 N1 155.4(5)
O3 C22 C14 C15 -82.3(6)
O4 C19 C18 C17 -179.3(5)
O4 C19 C20 C21 179.7(5)
O2 C22 C14 N1 -26.5(8)
O2 C22 C14 C15 95.7(7)
N1 C13 C10 C9 -29.9(10)
N1 C13 C10 C11 151.4(7)
N1 C14 C15 C16 -62.8(6)
C22 C14 C15 C16 174.9(5)
C13 N1 C14 C22 -128.8(5)
C13 N1 C14 C15 110.0(6)
C13 C10 C9 C8 179.9(7)
C13 C10 C11 C12 179.2(7)
C10 C9 C8 C7 1.5(13)
C10 C11 C12 C7 0.4(13)
C14 N1 C13 O1 2.7(8)
C14 N1 C13 C10 -176.4(5)
C16 C17 C18 C19 -0.8(9)
C16 C21 C20 C19 -0.1(9)
C17 C16 C21 C20 0.2(9)
C17 C16 C15 C14 -89.7(6)
C7 C6 C5 C4 -177.4(6)
C7 C6 C1 C2 178.3(7)
C18 C19 C20 C21 -0.4(9)
C6 C7 C12 C11 -179.6(7)
C6 C7 C8 C9 178.7(7)
C6 C5 C4 C3 -1.3(11)
C6 C1 C2 C3 -0.6(12)
C21 C16 C17 C18 0.2(8)
C21 C16 C15 C14 85.7(6)
C15 C16 C17 C18 175.7(5)
C15 C16 C21 C20 -175.3(5)
C20 C19 C18 C17 0.9(9)
C23 O3 C22 O2 -1.3(8)
C23 O3 C22 C14 176.8(5)
C5 C6 C1 C2 -0.7(10)
C1 C6 C5 C4 1.6(10)
C4 C3 C2 C1 1.0(11)
C2 C3 C4 C5 -0.1(11)
C9 C10 C11 C12 0.4(13)
C11 C10 C9 C8 -1.3(12)
C12 C7 C6 C5 176.2(7)
C12 C7 C6 C1 -2.7(11)
C12 C7 C8 C9 -0.6(12)
C8 C7 C6 C5 -3.1(11)
C8 C7 C6 C1 178.0(7)
C8 C7 C12 C11 -0.2(12)
